data_7130900
loop_
_publ_author_name
'O'Hagan, David'
'Yu, Cihang'
'Cormanich, Rodrigo A.'
'Slawin, Alexandra'
'Cordes, David Bradford'
'Piscelli, Bruno A.'
'Al-Maharik, Nawaf'

_publ_section_title
;
 Unexpected triaxial preferences in some all-syn
 1,3,5-trifluorocyclohexanes
;
_journal_name_full 'Chemical Communications'
_journal_paper_doi 10.1039/D2CC05058G
_journal_year 2022
_chemical_formula_moiety 'C11 H18 F3 N O2'
_chemical_formula_sum 'C11 H18 F3 N O2'
_chemical_formula_weight 253.26
_space_group_crystal_system triclinic
_space_group_IT_number 2
_space_group_name_Hall '-P 1'
_space_group_name_H-M_alt 'P -1'
_atom_sites_solution_hydrogens mixed
_atom_sites_solution_primary direct
_audit_creation_date 2022-08-17
_audit_creation_method
;
Olex2 1.5
(compiled 2022.04.07 svn.rca3783a0 for OlexSys, GUI svn.r6498)
;
_audit_update_record
;
2022-08-19 deposited with the CCDC.	2022-10-25 downloaded from the CCDC.
;
_cell_angle_alpha 95.696(4)
_cell_angle_beta 96.546(5)
_cell_angle_gamma 98.362(5)
_cell_formula_units_Z 4
_cell_length_a 6.2763(4)
_cell_length_b 9.5541(4)
_cell_length_c 21.1552(10)
_cell_measurement_reflns_used 3208
_cell_measurement_temperature 173
_cell_measurement_theta_max 67.7310
_cell_measurement_theta_min 4.9220
_cell_volume 1238.20(11)
_computing_cell_refinement 'CrysAlisPro 1.171.40.14a (Rigaku OD, 2018)'
_computing_data_collection 'CrystalClear-SM Expert 2.1 b45 (Rigaku OD, 2015)'
_computing_data_reduction 'CrysAlisPro 1.171.40.14a (Rigaku OD, 2018)'
_computing_molecular_graphics 'Olex2 1.5 (Dolomanov et al., 2009)'
_computing_publication_material 'Olex2 1.5 (Dolomanov et al., 2009)'
_computing_structure_refinement 'SHELXL 2018/3 (Sheldrick, 2015)'
_computing_structure_solution 'SIR2011  (Burla et al.,  2007)'
_diffrn_ambient_temperature 173
_diffrn_detector 'hybrid photon counting detector'
_diffrn_measured_fraction_theta_full 0.978
_diffrn_measured_fraction_theta_max 0.972
_diffrn_measurement_details
;
List of Runs (angles in degrees, time in seconds):

  # Type    Start    End  Width  t~exp~   \w     \q     \k     \f   Frames
#--------------------------------------------------------------------------
  1  \f      0.00 200.00   0.50   10.00   0.00 -30.00   0.00    --   400
  2  \w    -72.00   1.00   0.50   10.00    --  -30.00 -72.00 -90.00  146
  3  \w   -113.00 -71.00   0.50   10.00    --  -30.00 180.00 -45.00   84
  4  \f      0.00 200.00   0.50   10.00   0.00 -67.00   0.00    --   400
  5  \w    -85.00 -13.00   0.50   10.00    --  -67.00  72.00  90.00  144
  6  \w   -133.00 -93.00   0.50   10.00    --  -67.00 180.00   0.00   80
  7  \w    -85.00 -12.00   0.50   10.00    --  -67.00  72.00 -90.00  146
  8  \w   -126.00 -86.00   0.50   10.00    --  -67.00 180.00-180.00   80
  9  \f      0.00 200.00   0.50   10.00 -25.00-110.00   0.00    --   400
 10  \w   -128.00 -20.00   0.50   10.00    -- -110.00  72.00-135.00  216
 11  \w   -128.00 -20.00   0.50   10.00    -- -110.00  72.00  45.00  216
 12  \w   -115.00 -20.00   0.50   10.00    -- -110.00  72.00 -45.00  190
 13  \w   -113.00 -23.00   0.50   10.00    -- -110.00  72.00 135.00  180
 14  \w   -141.00 -46.00   0.50   10.00    -- -110.00 180.00 -90.00  190
 15  \w   -141.00 -46.00   0.50   10.00    -- -110.00 180.00-180.00  190
 16  \w   -141.00 -59.00   0.50   10.00    -- -110.00 180.00  90.00  164
 17  \w   -141.00 -55.00   0.50   10.00    -- -110.00 180.00   0.00  172
 18  \w   -141.00 -59.00   0.50   10.00    -- -110.00 180.00  45.00  164
 19  \w   -141.00 -78.00   0.50   10.00    -- -110.00 180.00 -45.00  126
 20  \w   -140.00 -77.00   0.50   10.00    -- -110.00 180.00-135.00  126
 21  \w   -140.00 -56.00   0.50   10.00    -- -110.00 180.00 135.00  168
;
_diffrn_measurement_device 'AFC12: Kappa 4 circle'
_diffrn_measurement_device_type 'Rigaku XtaLAB P100K'
_diffrn_measurement_method '\w and \f scans'
_diffrn_measurement_specimen_support Loop
_diffrn_orient_matrix_type 'CrysAlisPro convention (1999,Acta A55,543-557)'
_diffrn_orient_matrix_UB_11 0.1551216000
_diffrn_orient_matrix_UB_12 0.0984653000
_diffrn_orient_matrix_UB_13 0.0532045000
_diffrn_orient_matrix_UB_21 0.0474240000
_diffrn_orient_matrix_UB_22 0.1090514000
_diffrn_orient_matrix_UB_23 -0.0475748000
_diffrn_orient_matrix_UB_31 -0.1905372000
_diffrn_orient_matrix_UB_32 0.0731322000
_diffrn_orient_matrix_UB_33 0.0188270000
_diffrn_radiation_monochromator 'Rigaku Osmic Confocal Optical System'
_diffrn_radiation_probe x-ray
_diffrn_radiation_type 'Cu K\a'
_diffrn_radiation_wavelength 1.54184
_diffrn_reflns_av_R_equivalents 0.0659
_diffrn_reflns_av_unetI/netI 0.0727
_diffrn_reflns_Laue_measured_fraction_full 0.978
_diffrn_reflns_Laue_measured_fraction_max 0.972
_diffrn_reflns_limit_h_max 6
_diffrn_reflns_limit_h_min -7
_diffrn_reflns_limit_k_max 11
_diffrn_reflns_limit_k_min -11
_diffrn_reflns_limit_l_max 25
_diffrn_reflns_limit_l_min -24
_diffrn_reflns_number 25453
_diffrn_reflns_point_group_measured_fraction_full 0.978
_diffrn_reflns_point_group_measured_fraction_max 0.972
_diffrn_reflns_theta_full 67.684
_diffrn_reflns_theta_max 68.251
_diffrn_reflns_theta_min 2.117
_diffrn_source 'Rotating Anode'
_diffrn_source_type 'Rigaku MM-007HF'
_exptl_absorpt_coefficient_mu 1.058
_exptl_absorpt_correction_T_max 1.00000
_exptl_absorpt_correction_T_min 0.79490
_exptl_absorpt_correction_type multi-scan
_exptl_absorpt_process_details
;
CrysAlisPro 1.171.40.14a (Rigaku Oxford Diffraction, 2018)
Empirical absorption correction using spherical harmonics,
 implemented in SCALE3 ABSPACK scaling algorithm.
;
_exptl_crystal_colour colourless
_exptl_crystal_colour_primary colourless
_exptl_crystal_density_diffrn 1.359
_exptl_crystal_description plate
_exptl_crystal_F_000 536
_exptl_crystal_recrystallization_method 'Re-crystallisation from solvent: Acetone/dichloromethane'
_exptl_crystal_size_max 0.14
_exptl_crystal_size_mid 0.04
_exptl_crystal_size_min 0.01
_refine_diff_density_max 0.300
_refine_diff_density_min -0.260
_refine_diff_density_rms 0.056
_refine_ls_extinction_method none
_refine_ls_goodness_of_fit_ref 0.852
_refine_ls_hydrogen_treatment mixed
_refine_ls_matrix_type full
_refine_ls_number_parameters 322
_refine_ls_number_reflns 8795
_refine_ls_number_restraints 2
_refine_ls_restrained_S_all 0.852
_refine_ls_R_factor_all 0.0958
_refine_ls_R_factor_gt 0.0533
_refine_ls_shift/su_max 0.000
_refine_ls_shift/su_mean 0.000
_refine_ls_structure_factor_coef Fsqd
_refine_ls_weighting_details 'w=1/[\s^2^(Fo^2^)+(0.0774P)^2^] where P=(Fo^2^+2Fc^2^)/3'
_refine_ls_weighting_scheme calc
_refine_ls_wR_factor_gt 0.1268
_refine_ls_wR_factor_ref 0.1362
_reflns_Friedel_coverage 0.000
_reflns_number_gt 4680
_reflns_number_total 8795
_reflns_threshold_expression 'I > 2\s(I)'
_twin_special_details
;
Component 2 rotated by 16.8755\% 
 around [-0.34 -0.91 0.24] (reciprocal) or [-0.71 -0.70 -0.02] (direct)
;
_cod_data_source_file d2cc05058g2.cif
_cod_data_source_block 10
_cod_depositor_comments
;
The following automatic conversions were performed:

data item '_diffrn_radiation_probe' value 'X-ray' was changed to
'x-ray' in accordance with the
/home/data/users/saulius/crontab/automatic-downloads/rss-feeds/RSC/lib/dictionaries/cif_core.dic
dictionary named 'cif_core.dic' version 2.4.2 last updated on
2011-04-26.

Automatic conversion script
Id: cif_fix_values 7556 2019-12-06 15:28:31Z antanas 
;
_cod_original_sg_symbol_H-M P-1
_cod_database_code 7130900
_shelx_shelxl_version_number 2018/3
_shelx_space_group_comment
;
The symmetry employed for this shelxl refinement is uniquely defined
by the following loop, which should always be used as a source of
symmetry information in preference to the above space-group names.
They are only intended as comments.
;
_olex2_refinement_description
;
1. Twinned data refinement
 Scales: 0.4988(11)
 0.5012(11)
2. Fixed Uiso
 At 1.2 times of:
  All C(H) groups, All C(H,H) groups
 At 1.5 times of:
  All C(H,H,H) groups
3. Restrained distances
 N7-H7 = N27-H27
 0.98 with sigma of 0.02
4.a Ternary CH refined with riding coordinates:
 C1(H1), C2(H2), C4(H4), C6(H6), C21(H21), C22(H22), C24(H24), C26(H26)
4.b Secondary CH2 refined with riding coordinates:
 C3(H3A,H3B), C5(H5A,H5B), C23(H23A,H23B), C25(H25A,H25B)
4.c Idealised Me refined as rotating group:
 C11(H11A,H11B,H11C), C12(H12A,H12B,H12C), C13(H13A,H13B,H13C), C31(H31A,H31B,
 H31C), C32(H32A,H32B,H32C), C33(H33A,H33B,H33C)
;
_oxdiff_twin_integration_method simultaneous
_oxdiff_twin_items 2

loop_
_space_group_symop_operation_xyz
'x, y, z'
'-x, -y, -z'

loop_
_atom_site_label
_atom_site_type_symbol
_atom_site_fract_x
_atom_site_fract_y
_atom_site_fract_z
_atom_site_U_iso_or_equiv
_atom_site_adp_type
_atom_site_occupancy
_atom_site_site_symmetry_order
_atom_site_calc_flag
_atom_site_refinement_flags_posn
_atom_site_refinement_flags_adp
_atom_site_refinement_flags_occupancy
_atom_site_disorder_assembly
_atom_site_disorder_group
F2 F 0.5908(3) 0.59908(18) 0.32910(9) 0.0485(5) Uani 1 1 d . . . . .
F4 F 0.5054(3) 0.65221(19) 0.46000(9) 0.0524(5) Uani 1 1 d . . . . .
F6 F 0.1905(3) 0.69004(18) 0.35568(9) 0.0485(5) Uani 1 1 d . . . . .
F22 F 0.3018(3) 0.21450(19) 0.38774(9) 0.0476(5) Uani 1 1 d . . . . .
F24 F -0.1080(3) 0.1571(2) 0.43770(9) 0.0555(5) Uani 1 1 d . . . . .
F26 F -0.0475(3) 0.06917(18) 0.30403(10) 0.0512(5) Uani 1 1 d . . . . .
O8 O 0.3849(4) 0.9981(2) 0.22151(11) 0.0473(6) Uani 1 1 d . . . . .
O9 O 0.2281(4) 0.7974(2) 0.15498(10) 0.0463(6) Uani 1 1 d . . . . .
O28 O 0.2638(3) 0.4798(2) 0.21110(10) 0.0392(5) Uani 1 1 d . . . . .
O29 O 0.4790(3) 0.3173(2) 0.18433(10) 0.0430(6) Uani 1 1 d . . . . .
N7 N 0.3880(5) 0.7768(3) 0.25146(13) 0.0412(7) Uani 1 1 d D . . . .
H7 H 0.332(5) 0.681(3) 0.2392(15) 0.058(11) Uiso 1 1 d D . . . .
N27 N 0.2556(4) 0.2744(3) 0.25701(13) 0.0378(6) Uani 1 1 d D . . . .
H27 H 0.307(5) 0.189(3) 0.2553(14) 0.041(9) Uiso 1 1 d D . . . .
C1 C 0.4851(5) 0.8264(3) 0.31648(15) 0.0366(7) Uani 1 1 d . . . . .
H1 H 0.552859 0.927775 0.316389 0.044 Uiso 1 1 calc R U . . .
C2 C 0.6683(5) 0.7477(3) 0.33811(15) 0.0386(8) Uani 1 1 d . . . . .
H2 H 0.786851 0.767790 0.310880 0.046 Uiso 1 1 calc R U . . .
C3 C 0.7622(5) 0.7914(3) 0.40770(15) 0.0415(8) Uani 1 1 d . . . . .
H3A H 0.861029 0.724581 0.420740 0.050 Uiso 1 1 calc R U . . .
H3B H 0.849965 0.887489 0.411567 0.050 Uiso 1 1 calc R U . . .
C4 C 0.5944(5) 0.7941(3) 0.45329(16) 0.0416(8) Uani 1 1 d . . . . .
H4 H 0.666939 0.842172 0.496067 0.050 Uiso 1 1 calc R U . . .
C5 C 0.4118(5) 0.8715(3) 0.43088(15) 0.0419(8) Uani 1 1 d . . . . .
H5A H 0.295153 0.854012 0.458279 0.050 Uiso 1 1 calc R U . . .
H5B H 0.466610 0.975078 0.436937 0.050 Uiso 1 1 calc R U . . .
C6 C 0.3158(5) 0.8289(3) 0.36208(15) 0.0395(8) Uani 1 1 d . . . . .
H6 H 0.217759 0.897831 0.349300 0.047 Uiso 1 1 calc R U . . .
C8 C 0.3355(5) 0.8684(3) 0.21025(15) 0.0383(8) Uani 1 1 d . . . . .
C10 C 0.1551(6) 0.8731(4) 0.10179(16) 0.0476(9) Uani 1 1 d . . . . .
C11 C -0.0022(8) 0.9677(5) 0.1219(2) 0.0979(18) Uani 1 1 d . . . . .
H11A H -0.115891 0.912668 0.141533 0.147 Uiso 1 1 calc R U . . .
H11B H -0.068242 1.005535 0.084304 0.147 Uiso 1 1 calc R U . . .
H11C H 0.074891 1.046820 0.153017 0.147 Uiso 1 1 calc R U . . .
C12 C 0.0414(7) 0.7533(4) 0.05123(17) 0.0654(11) Uani 1 1 d . . . . .
H12A H 0.141188 0.686041 0.042471 0.098 Uiso 1 1 calc R U . . .
H12B H -0.003752 0.793006 0.011774 0.098 Uiso 1 1 calc R U . . .
H12C H -0.086719 0.703732 0.066822 0.098 Uiso 1 1 calc R U . . .
C13 C 0.3503(7) 0.9540(5) 0.0773(2) 0.0951(17) Uani 1 1 d . . . . .
H13A H 0.420897 1.032293 0.109777 0.143 Uiso 1 1 calc R U . . .
H13B H 0.302103 0.992641 0.037824 0.143 Uiso 1 1 calc R U . . .
H13C H 0.453633 0.889196 0.068451 0.143 Uiso 1 1 calc R U . . .
C21 C 0.1119(5) 0.3113(3) 0.30244(15) 0.0353(7) Uani 1 1 d . . . . .
H21 H 0.068634 0.403630 0.291628 0.042 Uiso 1 1 calc R U . . .
C22 C 0.2236(5) 0.3401(3) 0.37118(15) 0.0386(8) Uani 1 1 d . . . . .
H22 H 0.349843 0.418397 0.373862 0.046 Uiso 1 1 calc R U . . .
C23 C 0.0753(5) 0.3822(3) 0.41854(15) 0.0429(8) Uani 1 1 d . . . . .
H23A H 0.048377 0.480176 0.413299 0.051 Uiso 1 1 calc R U . . .
H23B H 0.150305 0.383503 0.462431 0.051 Uiso 1 1 calc R U . . .
C24 C -0.1407(5) 0.2849(3) 0.41177(17) 0.0434(8) Uani 1 1 d . . . . .
H24 H -0.241069 0.332845 0.436849 0.052 Uiso 1 1 calc R U . . .
C25 C -0.2458(5) 0.2481(3) 0.34288(16) 0.0438(8) Uani 1 1 d . . . . .
H25A H -0.367604 0.168689 0.341086 0.053 Uiso 1 1 calc R U . . .
H25B H -0.308124 0.331375 0.329205 0.053 Uiso 1 1 calc R U . . .
C26 C -0.0976(5) 0.2061(3) 0.29568(16) 0.0389(8) Uani 1 1 d . . . . .
H26 H -0.174693 0.203071 0.251383 0.047 Uiso 1 1 calc R U . . .
C28 C 0.3284(5) 0.3672(3) 0.21696(14) 0.0336(7) Uani 1 1 d . . . . .
C30 C 0.5941(5) 0.4057(3) 0.14117(16) 0.0438(8) Uani 1 1 d . . . . .
C31 C 0.4341(6) 0.4383(5) 0.08762(17) 0.0716(12) Uani 1 1 d . . . . .
H31A H 0.341209 0.349807 0.067816 0.107 Uiso 1 1 calc R U . . .
H31B H 0.513472 0.481687 0.055339 0.107 Uiso 1 1 calc R U . . .
H31C H 0.343956 0.504432 0.105028 0.107 Uiso 1 1 calc R U . . .
C32 C 0.7483(6) 0.3117(4) 0.11602(18) 0.0598(11) Uani 1 1 d . . . . .
H32A H 0.842493 0.287039 0.152084 0.090 Uiso 1 1 calc R U . . .
H32B H 0.837526 0.362919 0.087924 0.090 Uiso 1 1 calc R U . . .
H32C H 0.664486 0.224428 0.091815 0.090 Uiso 1 1 calc R U . . .
C33 C 0.7229(6) 0.5395(4) 0.17984(18) 0.0549(10) Uani 1 1 d . . . . .
H33A H 0.623315 0.603913 0.192597 0.082 Uiso 1 1 calc R U . . .
H33B H 0.824207 0.586912 0.153745 0.082 Uiso 1 1 calc R U . . .
H33C H 0.804569 0.514017 0.218195 0.082 Uiso 1 1 calc R U . . .

loop_
_atom_site_aniso_label
_atom_site_aniso_U_11
_atom_site_aniso_U_22
_atom_site_aniso_U_33
_atom_site_aniso_U_23
_atom_site_aniso_U_13
_atom_site_aniso_U_12
F2 0.0566(12) 0.0329(10) 0.0554(13) 0.0056(9) 0.0051(10) 0.0070(9)
F4 0.0618(12) 0.0414(11) 0.0533(13) 0.0159(9) 0.0057(10) 0.0005(9)
F6 0.0413(10) 0.0406(11) 0.0608(13) 0.0074(9) 0.0066(9) -0.0040(8)
F22 0.0420(10) 0.0522(12) 0.0532(12) 0.0155(9) 0.0089(9) 0.0137(9)
F24 0.0631(12) 0.0444(12) 0.0635(14) 0.0207(10) 0.0203(11) 0.0046(10)
F26 0.0485(11) 0.0339(10) 0.0710(14) 0.0051(9) 0.0143(10) 0.0017(9)
O8 0.0625(15) 0.0252(12) 0.0528(15) 0.0068(10) 0.0002(12) 0.0069(11)
O9 0.0651(15) 0.0343(12) 0.0360(13) 0.0078(10) -0.0044(12) 0.0027(11)
O28 0.0420(12) 0.0274(12) 0.0487(14) 0.0083(10) 0.0072(10) 0.0035(10)
O29 0.0496(13) 0.0316(12) 0.0527(15) 0.0126(10) 0.0224(12) 0.0046(10)
N7 0.0586(18) 0.0257(15) 0.0370(17) 0.0063(12) -0.0003(14) 0.0023(13)
N27 0.0418(15) 0.0298(15) 0.0456(17) 0.0116(13) 0.0137(13) 0.0075(12)
C1 0.0457(19) 0.0270(16) 0.0357(18) 0.0049(14) 0.0028(15) 0.0027(14)
C2 0.0429(19) 0.0280(17) 0.044(2) 0.0038(15) 0.0095(16) 0.0012(14)
C3 0.0402(18) 0.0344(18) 0.049(2) 0.0035(15) 0.0042(16) 0.0044(14)
C4 0.050(2) 0.0318(18) 0.040(2) 0.0012(15) 0.0025(16) 0.0006(15)
C5 0.046(2) 0.0406(19) 0.040(2) 0.0024(15) 0.0100(16) 0.0068(15)
C6 0.0422(18) 0.0299(17) 0.047(2) 0.0048(15) 0.0046(16) 0.0066(14)
C8 0.0412(18) 0.0370(19) 0.0370(19) 0.0046(15) 0.0054(15) 0.0070(15)
C10 0.053(2) 0.045(2) 0.042(2) 0.0124(17) -0.0063(17) 0.0010(17)
C11 0.109(4) 0.102(4) 0.080(3) -0.012(3) -0.034(3) 0.058(3)
C12 0.083(3) 0.060(3) 0.045(2) 0.010(2) -0.009(2) -0.005(2)
C13 0.091(3) 0.118(4) 0.060(3) 0.039(3) -0.008(3) -0.041(3)
C21 0.0381(17) 0.0303(17) 0.0409(19) 0.0099(14) 0.0109(15) 0.0079(14)
C22 0.0337(17) 0.0326(18) 0.050(2) 0.0083(15) 0.0072(15) 0.0015(14)
C23 0.048(2) 0.0393(19) 0.041(2) 0.0050(15) 0.0083(16) 0.0056(16)
C24 0.0413(19) 0.0369(18) 0.057(2) 0.0129(16) 0.0176(17) 0.0094(15)
C25 0.0315(17) 0.0395(19) 0.061(2) 0.0070(17) 0.0108(16) 0.0021(14)
C26 0.0367(17) 0.0337(17) 0.046(2) 0.0081(15) 0.0019(15) 0.0051(14)
C28 0.0333(16) 0.0304(17) 0.0351(18) 0.0008(14) 0.0037(14) 0.0006(13)
C30 0.051(2) 0.042(2) 0.040(2) 0.0102(16) 0.0148(17) 0.0007(16)
C31 0.068(3) 0.102(4) 0.046(2) 0.023(2) 0.008(2) 0.005(2)
C32 0.070(3) 0.050(2) 0.063(3) 0.0053(19) 0.034(2) 0.0040(19)
C33 0.053(2) 0.048(2) 0.064(3) 0.0070(19) 0.0210(19) -0.0026(17)

loop_
_atom_type_symbol
_atom_type_description
_atom_type_scat_dispersion_real
_atom_type_scat_dispersion_imag
_atom_type_scat_source
C C 0.0181 0.0091 'International Tables Vol C Tables 4.2.6.8 and 6.1.1.4'
H H 0.0000 0.0000 'International Tables Vol C Tables 4.2.6.8 and 6.1.1.4'
N N 0.0311 0.0180 'International Tables Vol C Tables 4.2.6.8 and 6.1.1.4'
O O 0.0492 0.0322 'International Tables Vol C Tables 4.2.6.8 and 6.1.1.4'
F F 0.0727 0.0534 'International Tables Vol C Tables 4.2.6.8 and 6.1.1.4'

loop_
_geom_angle_atom_site_label_1
_geom_angle_atom_site_label_2
_geom_angle_atom_site_label_3
_geom_angle
_geom_angle_site_symmetry_1
_geom_angle_site_symmetry_3
_geom_angle_publ_flag
C8 O9 C10 121.2(2) . . ?
C28 O29 C30 120.5(2) . . ?
C1 N7 H7 121(2) . . ?
C8 N7 H7 117(2) . . ?
C8 N7 C1 121.3(3) . . ?
C21 N27 H27 121.7(19) . . ?
C28 N27 H27 117.0(19) . . ?
C28 N27 C21 121.2(3) . . ?
N7 C1 H1 106.2 . . ?
N7 C1 C2 112.3(3) . . ?
N7 C1 C6 111.8(3) . . ?
C2 C1 H1 106.2 . . ?
C2 C1 C6 113.6(3) . . ?
C6 C1 H1 106.2 . . ?
F2 C2 C1 109.1(2) . . ?
F2 C2 H2 108.5 . . ?
F2 C2 C3 109.0(2) . . ?
C1 C2 H2 108.5 . . ?
C1 C2 C3 113.0(3) . . ?
C3 C2 H2 108.5 . . ?
C2 C3 H3A 108.7 . . ?
C2 C3 H3B 108.7 . . ?
H3A C3 H3B 107.6 . . ?
C4 C3 C2 114.3(3) . . ?
C4 C3 H3A 108.7 . . ?
C4 C3 H3B 108.7 . . ?
F4 C4 C3 108.9(2) . . ?
F4 C4 H4 108.8 . . ?
F4 C4 C5 108.6(3) . . ?
C3 C4 H4 108.8 . . ?
C3 C4 C5 112.9(3) . . ?
C5 C4 H4 108.8 . . ?
C4 C5 H5A 108.6 . . ?
C4 C5 H5B 108.6 . . ?
H5A C5 H5B 107.6 . . ?
C6 C5 C4 114.5(3) . . ?
C6 C5 H5A 108.6 . . ?
C6 C5 H5B 108.6 . . ?
F6 C6 C1 108.0(2) . . ?
F6 C6 C5 109.4(3) . . ?
F6 C6 H6 108.7 . . ?
C1 C6 H6 108.7 . . ?
C5 C6 C1 113.3(3) . . ?
C5 C6 H6 108.7 . . ?
O8 C8 O9 125.4(3) . . ?
O8 C8 N7 124.0(3) . . ?
N7 C8 O9 110.5(3) . . ?
O9 C10 C11 110.2(3) . . ?
O9 C10 C12 103.1(3) . . ?
O9 C10 C13 109.9(3) . . ?
C11 C10 C12 110.5(3) . . ?
C11 C10 C13 112.8(4) . . ?
C12 C10 C13 110.0(3) . . ?
C10 C11 H11A 109.5 . . ?
C10 C11 H11B 109.5 . . ?
C10 C11 H11C 109.5 . . ?
H11A C11 H11B 109.5 . . ?
H11A C11 H11C 109.5 . . ?
H11B C11 H11C 109.5 . . ?
C10 C12 H12A 109.5 . . ?
C10 C12 H12B 109.5 . . ?
C10 C12 H12C 109.5 . . ?
H12A C12 H12B 109.5 . . ?
H12A C12 H12C 109.5 . . ?
H12B C12 H12C 109.5 . . ?
C10 C13 H13A 109.5 . . ?
C10 C13 H13B 109.5 . . ?
C10 C13 H13C 109.5 . . ?
H13A C13 H13B 109.5 . . ?
H13A C13 H13C 109.5 . . ?
H13B C13 H13C 109.5 . . ?
N27 C21 H21 105.9 . . ?
N27 C21 C22 113.0(2) . . ?
N27 C21 C26 113.1(3) . . ?
C22 C21 H21 105.9 . . ?
C26 C21 H21 105.9 . . ?
C26 C21 C22 112.2(3) . . ?
F22 C22 C21 108.3(2) . . ?
F22 C22 H22 108.8 . . ?
F22 C22 C23 108.9(2) . . ?
C21 C22 H22 108.8 . . ?
C23 C22 C21 113.1(3) . . ?
C23 C22 H22 108.8 . . ?
C22 C23 H23A 108.7 . . ?
C22 C23 H23B 108.7 . . ?
C22 C23 C24 114.2(3) . . ?
H23A C23 H23B 107.6 . . ?
C24 C23 H23A 108.7 . . ?
C24 C23 H23B 108.7 . . ?
F24 C24 C23 108.7(3) . . ?
F24 C24 H24 108.7 . . ?
F24 C24 C25 108.8(3) . . ?
C23 C24 H24 108.7 . . ?
C23 C24 C25 113.1(3) . . ?
C25 C24 H24 108.7 . . ?
C24 C25 H25A 108.4 . . ?
C24 C25 H25B 108.4 . . ?
H25A C25 H25B 107.5 . . ?
C26 C25 C24 115.4(3) . . ?
C26 C25 H25A 108.4 . . ?
C26 C25 H25B 108.4 . . ?
F26 C26 C21 109.1(2) . . ?
F26 C26 C25 110.1(3) . . ?
F26 C26 H26 108.5 . . ?
C21 C26 H26 108.5 . . ?
C25 C26 C21 112.1(3) . . ?
C25 C26 H26 108.5 . . ?
O28 C28 O29 125.0(3) . . ?
O28 C28 N27 124.1(3) . . ?
O29 C28 N27 110.9(2) . . ?
O29 C30 C31 110.2(3) . . ?
O29 C30 C32 103.1(2) . . ?
O29 C30 C33 109.4(3) . . ?
C31 C30 C32 111.6(3) . . ?
C31 C30 C33 112.4(3) . . ?
C33 C30 C32 109.7(3) . . ?
C30 C31 H31A 109.5 . . ?
C30 C31 H31B 109.5 . . ?
C30 C31 H31C 109.5 . . ?
H31A C31 H31B 109.5 . . ?
H31A C31 H31C 109.5 . . ?
H31B C31 H31C 109.5 . . ?
C30 C32 H32A 109.5 . . ?
C30 C32 H32B 109.5 . . ?
C30 C32 H32C 109.5 . . ?
H32A C32 H32B 109.5 . . ?
H32A C32 H32C 109.5 . . ?
H32B C32 H32C 109.5 . . ?
C30 C33 H33A 109.5 . . ?
C30 C33 H33B 109.5 . . ?
C30 C33 H33C 109.5 . . ?
H33A C33 H33B 109.5 . . ?
H33A C33 H33C 109.5 . . ?
H33B C33 H33C 109.5 . . ?

loop_
_geom_bond_atom_site_label_1
_geom_bond_atom_site_label_2
_geom_bond_distance
_geom_bond_site_symmetry_2
_geom_bond_publ_flag
F2 C2 1.419(3) . ?
F4 C4 1.416(3) . ?
F6 C6 1.426(3) . ?
F22 C22 1.421(3) . ?
F24 C24 1.419(3) . ?
F26 C26 1.413(3) . ?
O8 C8 1.225(4) . ?
O9 C8 1.346(4) . ?
O9 C10 1.463(4) . ?
O28 C28 1.216(3) . ?
O29 C28 1.346(3) . ?
O29 C30 1.482(3) . ?
N7 H7 0.93(2) . ?
N7 C1 1.443(4) . ?
N7 C8 1.343(4) . ?
N27 H27 0.92(2) . ?
N27 C21 1.444(4) . ?
N27 C28 1.354(4) . ?
C1 H1 1.0000 . ?
C1 C2 1.516(4) . ?
C1 C6 1.516(4) . ?
C2 H2 1.0000 . ?
C2 C3 1.516(4) . ?
C3 H3A 0.9900 . ?
C3 H3B 0.9900 . ?
C3 C4 1.508(4) . ?
C4 H4 1.0000 . ?
C4 C5 1.509(4) . ?
C5 H5A 0.9900 . ?
C5 H5B 0.9900 . ?
C5 C6 1.503(4) . ?
C6 H6 1.0000 . ?
C10 C11 1.500(5) . ?
C10 C12 1.519(5) . ?
C10 C13 1.522(5) . ?
C11 H11A 0.9800 . ?
C11 H11B 0.9800 . ?
C11 H11C 0.9800 . ?
C12 H12A 0.9800 . ?
C12 H12B 0.9800 . ?
C12 H12C 0.9800 . ?
C13 H13A 0.9800 . ?
C13 H13B 0.9800 . ?
C13 H13C 0.9800 . ?
C21 H21 1.0000 . ?
C21 C22 1.521(4) . ?
C21 C26 1.518(4) . ?
C22 H22 1.0000 . ?
C22 C23 1.507(4) . ?
C23 H23A 0.9900 . ?
C23 H23B 0.9900 . ?
C23 C24 1.511(4) . ?
C24 H24 1.0000 . ?
C24 C25 1.515(5) . ?
C25 H25A 0.9900 . ?
C25 H25B 0.9900 . ?
C25 C26 1.505(4) . ?
C26 H26 1.0000 . ?
C30 C31 1.513(5) . ?
C30 C32 1.517(4) . ?
C30 C33 1.516(5) . ?
C31 H31A 0.9800 . ?
C31 H31B 0.9800 . ?
C31 H31C 0.9800 . ?
C32 H32A 0.9800 . ?
C32 H32B 0.9800 . ?
C32 H32C 0.9800 . ?
C33 H33A 0.9800 . ?
C33 H33B 0.9800 . ?
C33 H33C 0.9800 . ?

loop_
_geom_hbond_atom_site_label_D
_geom_hbond_atom_site_label_H
_geom_hbond_atom_site_label_A
_geom_hbond_distance_DH
_geom_hbond_distance_HA
_geom_hbond_distance_DA
_geom_hbond_angle_DHA
_geom_hbond_site_symmetry_A
_geom_hbond_publ_flag
N7 H7 O28 0.93(2) 1.92(2) 2.848(3) 171(3) . yes
N27 H27 O8 0.92(2) 2.04(2) 2.926(3) 162(3) 1_545 yes

loop_
_geom_torsion_atom_site_label_1
_geom_torsion_atom_site_label_2
_geom_torsion_atom_site_label_3
_geom_torsion_atom_site_label_4
_geom_torsion
_geom_torsion_site_symmetry_1
_geom_torsion_site_symmetry_2
_geom_torsion_site_symmetry_3
_geom_torsion_site_symmetry_4
_geom_torsion_publ_flag
F2 C2 C3 C4 -73.3(3) . . . . ?
F4 C4 C5 C6 -73.0(3) . . . . ?
F22 C22 C23 C24 -71.4(3) . . . . ?
F24 C24 C25 C26 -75.1(3) . . . . ?
N7 C1 C2 F2 -54.7(3) . . . . ?
N7 C1 C2 C3 -176.1(3) . . . . ?
N7 C1 C6 F6 55.2(3) . . . . ?
N7 C1 C6 C5 176.5(3) . . . . ?
N27 C21 C22 F22 -60.6(3) . . . . ?
N27 C21 C22 C23 178.6(3) . . . . ?
N27 C21 C26 F26 58.6(3) . . . . ?
N27 C21 C26 C25 -179.2(3) . . . . ?
C1 N7 C8 O8 8.0(5) . . . . ?
C1 N7 C8 O9 -173.8(3) . . . . ?
C1 C2 C3 C4 48.2(4) . . . . ?
C2 C1 C6 F6 -73.2(3) . . . . ?
C2 C1 C6 C5 48.1(4) . . . . ?
C2 C3 C4 F4 72.8(3) . . . . ?
C2 C3 C4 C5 -47.9(4) . . . . ?
C3 C4 C5 C6 48.0(4) . . . . ?
C4 C5 C6 F6 72.3(3) . . . . ?
C4 C5 C6 C1 -48.2(4) . . . . ?
C6 C1 C2 F2 73.5(3) . . . . ?
C6 C1 C2 C3 -48.0(4) . . . . ?
C8 O9 C10 C11 -61.3(4) . . . . ?
C8 O9 C10 C12 -179.1(3) . . . . ?
C8 O9 C10 C13 63.7(4) . . . . ?
C8 N7 C1 C2 -137.7(3) . . . . ?
C8 N7 C1 C6 93.3(3) . . . . ?
C10 O9 C8 O8 -1.0(5) . . . . ?
C10 O9 C8 N7 -179.2(3) . . . . ?
C21 N27 C28 O28 -7.9(5) . . . . ?
C21 N27 C28 O29 172.8(3) . . . . ?
C21 C22 C23 C24 49.1(4) . . . . ?
C22 C21 C26 F26 -70.7(3) . . . . ?
C22 C21 C26 C25 51.5(3) . . . . ?
C22 C23 C24 F24 75.7(3) . . . . ?
C22 C23 C24 C25 -45.2(4) . . . . ?
C23 C24 C25 C26 45.8(4) . . . . ?
C24 C25 C26 F26 72.5(3) . . . . ?
C24 C25 C26 C21 -49.2(4) . . . . ?
C26 C21 C22 F22 68.7(3) . . . . ?
C26 C21 C22 C23 -52.1(3) . . . . ?
C28 O29 C30 C31 -61.9(4) . . . . ?
C28 O29 C30 C32 178.9(3) . . . . ?
C28 O29 C30 C33 62.2(4) . . . . ?
C28 N27 C21 C22 -106.9(3) . . . . ?
C28 N27 C21 C26 124.2(3) . . . . ?
C30 O29 C28 O28 5.3(4) . . . . ?
C30 O29 C28 N27 -175.4(3) . . . . ?

loop_
_twin_individual_id
_twin_individual_mass_fraction_refined
_oxdiff_twin_reflns_isolated
_oxdiff_twin_reflns_overlapped
_twin_individual_twin_lattice_type
_twin_individual_twin_matrix_11
_twin_individual_twin_matrix_12
_twin_individual_twin_matrix_13
_twin_individual_twin_matrix_21
_twin_individual_twin_matrix_22
_twin_individual_twin_matrix_23
_twin_individual_twin_matrix_31
_twin_individual_twin_matrix_32
_twin_individual_twin_matrix_33
1 0.4988(11) 12402 712 ref 1.0000 0.0000 0.0000 0.0000 1.0000 0.0000 0.0000 0.0000 1.0000
2 0.5012(11) 12339 712 nmt 0.9371 0.0033 -0.0771 0.0397 1.0060 0.0790 0.7936 -0.3044 0.9704
